data_4115287
loop_
_publ_author_name
'Howard M. Colquhoun'
'David J. Williams'
'Zhixue Zhu'

_publ_section_title
;
 Macrocyclic Aromatic Ether-Imide-Sulfones: Versatile Supramolecular
 Receptors with Extreme Thermochemical and Oxidative Stability
;
_journal_name_full 'Journal of the American Chemical Society'
_journal_page_first 13346
_journal_page_last 13347
_journal_paper_doi 10.1021/ja027851m
_journal_volume 124
_journal_year 2002
_chemical_formula_moiety '2(C50 H28 N2 O10 S2) . C42 H30 O2 , 4(C H CL3)'
_chemical_formula_sum 'C146 H90 Cl12 N4 O22 S4'
_chemical_formula_weight 2805.86
_chemical_name_systematic
; 
 ? 
;
_space_group_IT_number 14
_symmetry_cell_setting monoclinic
_symmetry_space_group_name_Hall '-P 2ybc'
_symmetry_space_group_name_H-M 'P 1 21/c 1'
_atom_sites_solution_hydrogens geom
_atom_sites_solution_primary direct
_atom_sites_solution_secondary difmap
_audit_creation_method SHELXL
_cell_angle_alpha 90.00
_cell_angle_beta 95.257(6)
_cell_angle_gamma 90.00
_cell_formula_units_Z 2
_cell_length_a 9.6206(7)
_cell_length_b 43.267(3)
_cell_length_c 15.1111(11)
_cell_measurement_reflns_used 35
_cell_measurement_temperature 203(2)
_cell_measurement_theta_max 22.51
_cell_measurement_theta_min 10.46
_cell_volume 6263.6(8)
_computing_cell_refinement 'Siemens XSCANS'
_computing_data_collection 'Siemens XSCANS'
_computing_data_reduction 'Siemens SHELXTL'
_computing_molecular_graphics 'Siemens SHELXTL'
_computing_publication_material 'Siemens SHELXTL'
_computing_structure_refinement 'SHELXL-93 (Sheldrick, 1993)'
_computing_structure_solution 'SHELXS-86 (Sheldrick, 1990)'
_diffrn_ambient_temperature 203(2)
_diffrn_measurement_device 'Siemens P4'
_diffrn_measurement_method '\w scans'
_diffrn_radiation_monochromator graphite
_diffrn_radiation_source 'fine-focus sealed tube'
_diffrn_radiation_type CuK\a
_diffrn_radiation_wavelength 1.54178
_diffrn_reflns_av_R_equivalents 0.0361
_diffrn_reflns_av_sigmaI/netI 0.0841
_diffrn_reflns_limit_h_max 9
_diffrn_reflns_limit_h_min -5
_diffrn_reflns_limit_k_max 48
_diffrn_reflns_limit_k_min -28
_diffrn_reflns_limit_l_max 13
_diffrn_reflns_limit_l_min -16
_diffrn_reflns_number 9667
_diffrn_reflns_theta_max 59.99
_diffrn_reflns_theta_min 2.04
_diffrn_standards_interval_count 97
_diffrn_standards_number 3
_exptl_absorpt_coefficient_mu 3.682
_exptl_absorpt_correction_T_max .6995
_exptl_absorpt_correction_T_min .2394
_exptl_absorpt_correction_type empirical
_exptl_crystal_colour Red
_exptl_crystal_density_diffrn 1.488
_exptl_crystal_description Needles
_exptl_crystal_F_000 2876
_exptl_crystal_size_max 0.50
_exptl_crystal_size_mid 0.27
_exptl_crystal_size_min 0.10
_refine_diff_density_max 0.594
_refine_diff_density_min -0.624
_refine_diff_density_rms 0.068
_refine_ls_extinction_method none
_refine_ls_goodness_of_fit_all 1.147
_refine_ls_goodness_of_fit_obs 1.347
_refine_ls_matrix_type full
_refine_ls_number_parameters 850
_refine_ls_number_reflns 7495
_refine_ls_number_restraints 6
_refine_ls_restrained_S_all 1.198
_refine_ls_restrained_S_obs 1.347
_refine_ls_R_factor_all 0.1734
_refine_ls_R_factor_obs 0.0883
_refine_ls_shift/esd_max -0.092
_refine_ls_shift/esd_mean 0.002
_refine_ls_structure_factor_coef Fsqd
_refine_ls_weighting_details 'w=1/[\s^2^(Fo^2^)+(0.1084P)^2^+1.3518P] where P=(Fo^2^+2Fc^2^)/3'
_refine_ls_weighting_scheme calc
_refine_ls_wR_factor_all 0.2765
_refine_ls_wR_factor_obs 0.2118
_reflns_number_observed 4520
_reflns_number_total 9025
_reflns_observed_criterion >2sigma(I)
_cod_data_source_file ja027851m-2_s2_5.cif
_cod_data_source_block hmc0205_Compound8
_cod_depositor_comments
;
The following automatic conversions were performed:

'_refine_ls_weighting_scheme' value 'calc
w=1/[\s^2^(Fo^2^)+(0.1084P)^2^+1.3518P] where P=(Fo^2^+2Fc^2^)/3' was
changed to 'calc'. New tag '_refine_ls_weighting_details' was
created. The value of the new tag was set to
'w=1/[\s^2^(Fo^2^)+(0.1084P)^2^+1.3518P] where P=(Fo^2^+2Fc^2^)/3'.

Automatic conversion script
Id: cif_fix_values 3143 2015-03-26 13:38:13Z robertas 
;
_cod_original_cell_volume 6263.7(8)
_cod_database_code 4115287

loop_
_symmetry_equiv_pos_as_xyz
'x, y, z'
'-x, y+1/2, -z+1/2'
'-x, -y, -z'
'x, -y-1/2, z-1/2'

loop_
_atom_site_aniso_label
_atom_site_aniso_U_11
_atom_site_aniso_U_22
_atom_site_aniso_U_33
_atom_site_aniso_U_23
_atom_site_aniso_U_13
_atom_site_aniso_U_12
S1 0.135(3) 0.0324(9) 0.106(2) 0.0054(10) -0.021(2) -0.0182(12)
O1 0.135(7) 0.055(4) 0.136(7) 0.030(4) 0.018(5) -0.028(4)
O2 0.191(9) 0.040(3) 0.114(6) -0.005(3) -0.040(6) -0.003(4)
C2 0.104(7) 0.027(3) 0.090(7) 0.003(4) -0.013(5) -0.010(4)
C3 0.104(7) 0.040(4) 0.075(6) -0.006(4) -0.003(5) -0.018(4)
C4 0.082(6) 0.040(4) 0.076(6) -0.007(3) 0.001(5) -0.006(4)
C5 0.060(5) 0.031(3) 0.074(5) -0.004(3) 0.002(4) -0.006(3)
C6 0.088(6) 0.041(4) 0.066(5) -0.005(3) 0.010(5) 0.001(4)
C7 0.089(7) 0.036(4) 0.086(7) -0.011(4) 0.001(5) 0.004(4)
C8 0.058(5) 0.029(3) 0.066(5) -0.007(3) -0.001(4) -0.002(3)
C9 0.066(6) 0.042(4) 0.083(6) -0.012(4) 0.016(4) -0.010(4)
C10 0.053(5) 0.038(4) 0.095(6) -0.004(4) 0.004(4) 0.005(3)
C11 0.072(6) 0.043(4) 0.060(5) -0.006(3) 0.007(4) 0.003(4)
C12 0.062(5) 0.054(4) 0.072(5) 0.009(4) 0.003(4) 0.005(4)
C13 0.066(5) 0.046(4) 0.069(5) -0.004(3) 0.003(4) 0.015(4)
S14 0.072(2) 0.0519(10) 0.0666(13) -0.0036(9) -0.0096(10) 0.0171(10)
O3 0.071(4) 0.067(3) 0.099(5) -0.017(3) -0.025(3) 0.015(3)
O4 0.132(6) 0.078(4) 0.052(3) 0.011(3) 0.010(4) 0.033(4)
C15 0.066(5) 0.036(3) 0.053(4) 0.011(3) 0.001(4) 0.007(3)
C16 0.045(4) 0.043(3) 0.068(5) 0.008(3) -0.002(4) -0.001(3)
C17 0.047(5) 0.048(4) 0.067(5) 0.011(3) 0.008(4) 0.012(3)
C18 0.062(6) 0.041(4) 0.069(5) 0.001(3) 0.011(4) 0.006(4)
C19 0.052(5) 0.057(4) 0.091(6) 0.003(4) 0.012(5) -0.002(4)
C20 0.067(6) 0.052(4) 0.076(5) 0.000(4) 0.022(4) 0.004(4)
O21 0.067(4) 0.042(3) 0.095(4) -0.012(3) -0.005(3) 0.008(3)
C22 0.056(5) 0.036(3) 0.088(6) -0.013(3) 0.005(4) -0.003(3)
C23 0.079(7) 0.036(4) 0.106(7) 0.008(4) 0.010(6) 0.001(4)
C24 0.086(7) 0.041(4) 0.133(9) -0.001(5) -0.003(7) -0.017(4)
C25 0.070(6) 0.047(4) 0.123(8) -0.015(5) -0.014(6) -0.013(4)
C26 0.063(5) 0.040(4) 0.078(5) -0.014(3) -0.003(4) -0.006(4)
C27 0.052(5) 0.030(3) 0.093(6) -0.007(3) 0.002(4) -0.009(3)
N28 0.049(4) 0.039(3) 0.066(4) -0.003(3) -0.002(3) -0.005(3)
O29 0.093(5) 0.058(3) 0.065(4) 0.007(3) 0.007(3) 0.011(3)
C29 0.054(5) 0.042(3) 0.061(5) -0.006(3) 0.006(4) -0.001(3)
C30 0.061(5) 0.041(3) 0.059(5) 0.000(3) 0.007(4) 0.002(3)
C31 0.086(6) 0.048(4) 0.059(5) 0.006(3) 0.024(4) 0.009(4)
C32 0.098(7) 0.051(4) 0.076(6) -0.005(4) 0.031(5) 0.009(4)
C33 0.077(6) 0.043(4) 0.064(5) 0.002(3) 0.015(4) -0.002(4)
O34 0.120(6) 0.058(3) 0.090(5) 0.006(3) 0.022(4) 0.023(4)
C34 0.079(6) 0.048(4) 0.078(6) -0.003(4) 0.005(5) 0.004(4)
N35 0.073(5) 0.042(3) 0.089(5) 0.009(3) 0.011(4) 0.003(3)
O36 0.104(5) 0.083(4) 0.097(5) 0.036(4) 0.019(4) 0.001(4)
C36 0.083(7) 0.051(4) 0.081(6) 0.016(4) -0.009(5) -0.018(4)
C37 0.064(5) 0.051(4) 0.061(5) -0.001(3) 0.012(4) -0.013(4)
C38 0.080(6) 0.063(5) 0.060(5) 0.010(4) 0.013(5) -0.015(4)
C39 0.056(5) 0.072(5) 0.064(5) -0.014(4) 0.019(4) -0.016(4)
C40 0.048(5) 0.056(4) 0.058(5) -0.012(3) 0.007(4) -0.010(3)
O41 0.069(4) 0.069(3) 0.091(4) -0.020(3) 0.026(4) 0.003(3)
C41 0.051(5) 0.048(4) 0.066(5) -0.018(3) 0.010(4) -0.011(3)
C42 0.057(5) 0.039(3) 0.057(4) -0.001(3) 0.002(4) -0.011(3)
C43 0.045(4) 0.038(3) 0.066(5) -0.008(3) 0.005(4) -0.011(3)
C44 0.073(7) 0.055(5) 0.112(8) 0.026(5) 0.014(6) 0.004(4)
C45 0.082(9) 0.082(7) 0.262(20) 0.044(10) -0.028(11) -0.007(7)
C46 0.082(9) 0.098(9) 0.250(19) 0.050(11) -0.043(10) 0.013(7)
C47 0.106(10) 0.073(7) 0.183(14) 0.044(8) 0.004(10) 0.011(7)
C48 0.082(8) 0.058(5) 0.126(9) 0.016(5) -0.005(7) 0.006(5)
C49 0.100(8) 0.044(4) 0.097(7) 0.009(4) -0.009(6) 0.006(5)
O50 0.136(8) 0.045(3) 0.176(9) 0.012(4) -0.031(7) 0.013(4)
C51 0.123(10) 0.037(4) 0.105(9) 0.017(5) -0.004(8) 0.009(5)
C52 0.129(11) 0.054(5) 0.103(9) 0.017(5) 0.036(8) 0.020(6)
C53 0.152(12) 0.049(5) 0.084(7) 0.008(5) -0.009(8) 0.005(6)
C54 0.138(10) 0.023(3) 0.082(7) 0.001(3) 0.006(7) 0.004(4)
C55 0.130(10) 0.058(5) 0.079(7) 0.005(4) -0.002(7) 0.011(6)
C56 0.162(12) 0.048(5) 0.066(6) 0.004(4) -0.002(8) 0.013(6)
C57 0.066(5) 0.034(3) 0.087(6) -0.001(4) -0.003(5) -0.007(3)
C58 0.054(5) 0.044(4) 0.068(5) -0.011(3) 0.007(4) -0.013(3)
C59 0.083(6) 0.040(4) 0.082(6) 0.008(4) -0.006(5) 0.000(4)
C60 0.085(7) 0.068(5) 0.084(7) 0.003(5) 0.014(6) -0.010(5)
C61 0.089(7) 0.050(4) 0.095(7) -0.014(4) 0.008(6) -0.016(5)
C62 0.123(10) 0.077(6) 0.098(8) -0.023(5) 0.045(7) -0.021(6)
C63 0.112(10) 0.093(8) 0.133(11) -0.045(8) 0.051(8) -0.030(7)
C64 0.094(9) 0.071(6) 0.146(11) -0.044(7) 0.028(8) -0.020(6)
C65 0.063(6) 0.060(5) 0.116(8) -0.032(5) 0.009(6) -0.022(4)
C66 0.078(7) 0.045(4) 0.126(9) -0.019(5) -0.019(6) 0.001(4)
C67 0.091(8) 0.044(4) 0.104(8) 0.001(4) -0.012(6) 0.002(5)
C68 0.067(6) 0.044(4) 0.080(6) -0.001(4) 0.004(5) -0.010(4)
C69 0.097(7) 0.047(4) 0.080(6) 0.020(4) -0.006(6) -0.010(4)
C70 0.082(7) 0.055(5) 0.088(6) -0.007(4) 0.017(5) -0.012(4)
C71 0.071(6) 0.033(3) 0.071(5) -0.005(3) -0.003(4) -0.013(3)
C72 0.066(6) 0.043(4) 0.100(7) -0.023(4) -0.005(5) -0.010(4)
C73 0.094(7) 0.042(4) 0.084(6) -0.003(4) 0.027(5) 0.001(4)
O74 0.112(6) 0.040(3) 0.115(5) -0.003(3) 0.033(4) -0.002(3)
C75 0.078(7) 0.049(5) 0.154(10) -0.025(5) 0.023(7) -0.005(4)
C76 0.071(6) 0.050(4) 0.095(7) -0.018(4) 0.008(5) 0.001(4)
C77 0.079(7) 0.048(4) 0.095(7) -0.013(4) -0.003(5) 0.005(4)
C78 0.076(7) 0.044(4) 0.110(7) -0.013(4) 0.000(6) 0.011(4)
C79 0.113(9) 0.062(5) 0.091(7) 0.005(5) 0.016(6) -0.015(5)
Cl1 0.118(3) 0.076(2) 0.152(3) 0.024(2) -0.003(3) -0.046(2)
Cl2 0.151(4) 0.059(2) 0.280(7) 0.012(3) 0.087(4) 0.013(2)
Cl3 0.138(3) 0.133(3) 0.094(2) -0.014(2) 0.008(2) -0.015(3)
C80 0.085(8) 0.078(7) 0.222(16) 0.077(9) -0.051(9) -0.020(6)
Cl4 0.134(3) 0.097(2) 0.317(7) 0.063(3) 0.030(4) 0.017(2)
Cl5 0.170(4) 0.112(2) 0.186(4) 0.045(3) 0.036(3) -0.005(3)
Cl6 0.254(7) 0.135(3) 0.217(6) 0.045(3) -0.057(5) -0.033(4)

loop_
_atom_site_label
_atom_site_type_symbol
_atom_site_fract_x
_atom_site_fract_y
_atom_site_fract_z
_atom_site_U_iso_or_equiv
_atom_site_thermal_displace_type
_atom_site_occupancy
_atom_site_calc_flag
_atom_site_refinement_flags
_atom_site_disorder_group
S1 S 0.0505(4) 0.50877(4) 0.6948(2) 0.0932(9) Uani 1 d . .
O1 O -0.0489(9) 0.50630(14) 0.7610(6) 0.108(3) Uani 1 d . .
O2 O 0.0537(11) 0.48632(13) 0.6246(5) 0.118(3) Uani 1 d . .
C2 C 0.0258(11) 0.5453(2) 0.6415(7) 0.075(3) Uani 1 d . .
C3 C -0.0203(11) 0.5696(2) 0.6913(6) 0.074(3) Uani 1 d . .
H3A H -0.0311(11) 0.5673(2) 0.7522(6) 0.088 Uiso 1 calc R .
C4 C -0.0497(10) 0.5974(2) 0.6473(6) 0.066(2) Uani 1 d . .
H4A H -0.0801(10) 0.6142(2) 0.6797(6) 0.080 Uiso 1 calc R .
C5 C -0.0359(8) 0.60112(14) 0.5584(5) 0.055(2) Uani 1 d . .
C6 C 0.0182(10) 0.5767(2) 0.5117(6) 0.065(2) Uani 1 d . .
H6A H 0.0336(10) 0.5793(2) 0.4516(6) 0.078 Uiso 1 calc R .
C7 C 0.0493(10) 0.5487(2) 0.5531(6) 0.071(2) Uani 1 d . .
H7A H 0.0858(10) 0.5323(2) 0.5217(6) 0.085 Uiso 1 calc R .
C8 C -0.0865(8) 0.62986(14) 0.5135(5) 0.051(2) Uani 1 d . .
C9 C -0.2121(9) 0.6426(2) 0.5350(6) 0.063(2) Uani 1 d . .
H9A H -0.2626(9) 0.6326(2) 0.5772(6) 0.076 Uiso 1 calc R .
C10 C -0.2635(9) 0.6695(2) 0.4958(6) 0.062(2) Uani 1 d . .
H10A H -0.3472(9) 0.6782(2) 0.5118(6) 0.074 Uiso 1 calc R .
C11 C -0.1900(9) 0.6834(2) 0.4324(5) 0.058(2) Uani 1 d . .
C12 C -0.0673(9) 0.6714(2) 0.4081(6) 0.063(2) Uani 1 d . .
H12A H -0.0191(9) 0.6812(2) 0.3647(6) 0.075 Uiso 1 calc R .
C13 C -0.0144(9) 0.6440(2) 0.4493(5) 0.060(2) Uani 1 d . .
H13A H 0.0695(9) 0.6354(2) 0.4333(5) 0.072 Uiso 1 calc R .
S14 S -0.2584(2) 0.71851(4) 0.38413(15) 0.0646(6) Uani 1 d . .
O3 O -0.4099(7) 0.71652(13) 0.3785(4) 0.081(2) Uani 1 d . .
O4 O -0.1901(8) 0.72462(14) 0.3057(4) 0.087(2) Uani 1 d . .
C15 C -0.2070(9) 0.74647(15) 0.4645(5) 0.052(2) Uani 1 d . .
C16 C -0.3003(8) 0.7588(2) 0.5178(5) 0.052(2) Uani 1 d . .
H16A H -0.3938(8) 0.7522(2) 0.5123(5) 0.063 Uiso 1 calc R .
C17 C -0.2560(8) 0.7810(2) 0.5800(5) 0.054(2) Uani 1 d . .
H17A H -0.3191(8) 0.7897(2) 0.6169(5) 0.065 Uiso 1 calc R .
C18 C -0.1193(9) 0.7902(2) 0.5871(5) 0.057(2) Uani 1 d . .
C19 C -0.0274(9) 0.7776(2) 0.5341(6) 0.066(2) Uani 1 d . .
H19A H 0.0665(9) 0.7839(2) 0.5405(6) 0.080 Uiso 1 calc R .
C20 C -0.0703(9) 0.7557(2) 0.4712(6) 0.064(2) Uani 1 d . .
H20A H -0.0071(9) 0.7473(2) 0.4339(6) 0.077 Uiso 1 calc R .
O21 O -0.0822(6) 0.81402(11) 0.6451(4) 0.069(2) Uani 1 d . .
C22 C 0.0507(9) 0.8149(2) 0.6851(6) 0.060(2) Uani 1 d . .
C23 C 0.1165(10) 0.8436(2) 0.6952(7) 0.073(3) Uani 1 d . .
H23A H 0.0706(10) 0.8615(2) 0.6730(7) 0.088 Uiso 1 calc R .
C24 C 0.2477(12) 0.8454(2) 0.7376(8) 0.088(3) Uani 1 d . .
H24A H 0.2906(12) 0.8649(2) 0.7453(8) 0.105 Uiso 1 calc R .
C25 C 0.3195(11) 0.8193(2) 0.7694(7) 0.081(3) Uani 1 d . .
H25A H 0.4105(11) 0.8209(2) 0.7976(7) 0.098 Uiso 1 calc R .
C26 C 0.2538(9) 0.7909(2) 0.7586(6) 0.061(2) Uani 1 d . .
C27 C 0.1190(8) 0.78863(15) 0.7186(6) 0.058(2) Uani 1 d . .
H27A H 0.0739(8) 0.76934(15) 0.7141(6) 0.070 Uiso 1 calc R .
N28 N 0.3240(7) 0.76275(12) 0.7868(4) 0.0520(15) Uani 1 d . .
O29 O 0.4281(7) 0.76220(12) 0.6600(4) 0.072(2) Uani 1 d . .
C29 C 0.4113(8) 0.7499(2) 0.7296(5) 0.052(2) Uani 1 d . .
C30 C 0.4805(8) 0.7199(2) 0.7577(5) 0.054(2) Uani 1 d . .
C31 C 0.5690(10) 0.7065(2) 0.7042(5) 0.063(2) Uani 1 d . .
H31A H 0.5902(10) 0.7164(2) 0.6517(5) 0.076 Uiso 1 calc R .
C32 C 0.6284(11) 0.6777(2) 0.7285(6) 0.073(3) Uani 1 d . .
H32A H 0.6879(11) 0.6681(2) 0.6909(6) 0.088 Uiso 1 calc R .
C33 C 0.6011(9) 0.6634(2) 0.8061(5) 0.061(2) Uani 1 d . .
O34 O 0.7329(8) 0.61903(14) 0.7801(5) 0.089(2) Uani 1 d . .
C34 C 0.6619(10) 0.6329(2) 0.8283(6) 0.068(2) Uani 1 d . .
N35 N 0.6339(8) 0.62021(14) 0.9102(5) 0.068(2) Uani 1 d . .
O36 O 0.5107(8) 0.6183(2) 1.0310(5) 0.094(2) Uani 1 d . .
C36 C 0.5431(11) 0.6326(2) 0.9657(6) 0.073(3) Uani 1 d . .
C37 C 0.4854(9) 0.6635(2) 0.9436(5) 0.058(2) Uani 1 d . .
C38 C 0.4034(10) 0.6789(2) 0.9995(6) 0.067(2) Uani 1 d . .
H38A H 0.3856(10) 0.6700(2) 1.0540(6) 0.081 Uiso 1 calc R .
C39 C 0.3468(9) 0.7077(2) 0.9754(5) 0.063(2) Uani 1 d . .
H39A H 0.2932(9) 0.7182(2) 1.0149(5) 0.075 Uiso 1 calc R .
C40 C 0.3673(8) 0.7207(2) 0.8966(5) 0.054(2) Uani 1 d . .
O41 O 0.2316(6) 0.76542(13) 0.9188(4) 0.075(2) Uani 1 d . .
C41 C 0.3030(8) 0.7514(2) 0.8714(5) 0.055(2) Uani 1 d . .
C42 C 0.5129(8) 0.67766(15) 0.8639(5) 0.051(2) Uani 1 d . .
C43 C 0.4534(8) 0.70671(15) 0.8377(5) 0.050(2) Uani 1 d . .
C44 C 0.6912(11) 0.5894(2) 0.9275(7) 0.080(3) Uani 1 d . .
C45 C 0.8195(14) 0.5869(3) 0.9753(12) 0.145(7) Uani 1 d . .
H45A H 0.8663(14) 0.6046(3) 0.9992(12) 0.174 Uiso 1 calc R .
C46 C 0.8788(14) 0.5572(3) 0.9875(12) 0.147(7) Uani 1 d . .
H46A H 0.9672(14) 0.5548(3) 1.0187(12) 0.176 Uiso 1 calc R .
C47 C 0.8062(15) 0.5318(3) 0.9533(10) 0.121(5) Uani 1 d . .
H47A H 0.8473(15) 0.5121(3) 0.9586(10) 0.145 Uiso 1 calc R .
C48 C 0.6755(12) 0.5351(2) 0.9120(8) 0.090(3) Uani 1 d . .
C49 C 0.6184(12) 0.5641(2) 0.8982(7) 0.081(3) Uani 1 d . .
H49A H 0.5287(12) 0.5663(2) 0.8685(7) 0.098 Uiso 1 calc R .
O50 O 0.6112(10) 0.50863(14) 0.8839(7) 0.122(3) Uani 1 d . .
C51 C 0.4801(14) 0.5102(2) 0.8385(8) 0.089(3) Uani 1 d . .
C52 C 0.4667(15) 0.5065(2) 0.7496(8) 0.094(4) Uani 1 d . .
H52A H 0.5459(15) 0.5042(2) 0.7180(8) 0.112 Uiso 1 calc R .
C53 C 0.3339(16) 0.5061(2) 0.7059(8) 0.096(4) Uani 1 d . .
H53A H 0.3231(16) 0.5032(2) 0.6440(8) 0.115 Uiso 1 calc R .
C54 C 0.2166(13) 0.5099(2) 0.7514(7) 0.081(3) Uani 1 d . .
C55 C 0.2332(14) 0.5143(2) 0.8413(7) 0.090(3) Uani 1 d . .
H55A H 0.1549(14) 0.5173(2) 0.8732(7) 0.108 Uiso 1 calc R .
C56 C 0.3680(16) 0.5144(2) 0.8858(7) 0.093(4) Uani 1 d . .
H56A H 0.3806(16) 0.5174(2) 0.9477(7) 0.112 Uiso 1 calc R .
C57 C 0.4044(9) 0.61566(15) 0.6094(6) 0.063(2) Uani 1 d . .
C58 C 0.3282(8) 0.6212(2) 0.6805(5) 0.055(2) Uani 1 d . .
C59 C 0.3280(10) 0.6003(2) 0.7563(6) 0.069(2) Uani 1 d . .
H59A H 0.3815(10) 0.5821(2) 0.7565(6) 0.083 Uiso 1 calc R .
C60 C 0.2556(11) 0.6060(2) 0.8246(7) 0.079(3) Uani 1 d . .
H60A H 0.2620(11) 0.5920(2) 0.8724(7) 0.094 Uiso 1 calc R .
C61 C 0.1696(11) 0.6319(2) 0.8289(7) 0.078(3) Uani 1 d . .
C62 C 0.0918(13) 0.6375(2) 0.8990(8) 0.097(4) Uani 1 d . .
H62A H 0.1003(13) 0.6243(2) 0.9487(8) 0.117 Uiso 1 calc R .
C63 C -0.0002(14) 0.6625(3) 0.8968(10) 0.110(4) Uani 1 d . .
H63A H -0.0576(14) 0.6655(3) 0.9432(10) 0.132 Uiso 1 calc R .
C64 C -0.0068(13) 0.6832(3) 0.8255(10) 0.102(4) Uani 1 d . .
H64A H -0.0680(13) 0.7002(3) 0.8250(10) 0.123 Uiso 1 calc R .
C65 C 0.0742(10) 0.6793(2) 0.7563(8) 0.080(3) Uani 1 d . .
C66 C 0.0683(11) 0.7003(2) 0.6816(8) 0.085(3) Uani 1 d . .
H66A H 0.0066(11) 0.7172(2) 0.6792(8) 0.102 Uiso 1 calc R .
C67 C 0.1510(12) 0.6958(2) 0.6151(8) 0.081(3) Uani 1 d . .
H67A H 0.1499(12) 0.7103(2) 0.5688(8) 0.097 Uiso 1 calc R .
C68 C 0.2387(9) 0.6697(2) 0.6137(6) 0.064(2) Uani 1 d . .
C69 C 0.3176(11) 0.6640(2) 0.5427(6) 0.076(3) Uani 1 d . .
H69A H 0.3157(11) 0.6780(2) 0.4951(6) 0.091 Uiso 1 calc R .
C70 C 0.3998(11) 0.6372(2) 0.5421(7) 0.075(3) Uani 1 d . .
H70A H 0.4536(11) 0.6339(2) 0.4941(7) 0.090 Uiso 1 calc R .
C71 C 0.2433(9) 0.64835(15) 0.6843(6) 0.059(2) Uani 1 d . .
C72 C 0.1657(10) 0.6532(2) 0.7556(7) 0.070(2) Uani 1 d . .
C73 C 0.4923(11) 0.5866(2) 0.6062(6) 0.072(2) Uani 1 d . .
H73A H 0.5656(11) 0.5867(2) 0.6557(6) 0.086 Uiso 1 calc R .
H73B H 0.4336(11) 0.5684(2) 0.6125(6) 0.086 Uiso 1 calc R .
O74 O 0.5525(8) 0.58510(12) 0.5263(5) 0.088(2) Uani 1 d . .
C75 C 0.6432(11) 0.5587(2) 0.5228(9) 0.093(3) Uani 1 d . .
H75A H 0.7070(11) 0.5583(2) 0.5772(9) 0.112 Uiso 1 calc R .
H75B H 0.6997(11) 0.5613(2) 0.4725(9) 0.112 Uiso 1 calc R .
C76 C 0.5680(10) 0.5284(2) 0.5134(7) 0.072(2) Uani 1 d . .
C77 C 0.6351(11) 0.5013(2) 0.5400(7) 0.075(3) Uani 1 d . .
H77A H 0.7269(11) 0.5019(2) 0.5674(7) 0.089 Uiso 1 calc R .
C78 C 0.5661(10) 0.4732(2) 0.5262(7) 0.077(3) Uani 1 d . .
H78A H 0.6124(10) 0.4548(2) 0.5445(7) 0.092 Uiso 1 calc R .
C79 C 0.6269(13) 0.6069(2) 1.2272(7) 0.088(3) Uani 1 d . .
H79A H 0.5377(13) 0.6101(2) 1.1901(7) 0.106 Uiso 0.85 calc PR 1
H79B H 0.6018(13) 0.6057(2) 1.1623(7) 0.106 Uiso 0.15 d PR 2
Cl1 Cl 0.7378(4) 0.63599(7) 1.1965(3) 0.1164(13) Uani 0.85 d P 1
Cl2 Cl 0.6812(6) 0.57051(8) 1.2022(4) 0.159(2) Uani 0.85 d P 1
Cl3 Cl 0.5885(5) 0.61147(10) 1.3344(3) 0.1218(13) Uani 0.85 d P 1
Cl1' Cl 0.6637(39) 0.6385(6) 1.2644(30) 0.199(14) Uiso 0.15 d PDU 2
Cl2' Cl 0.8008(30) 0.5805(6) 1.2738(21) 0.153(9) Uiso 0.15 d PDU 2
Cl3' Cl 0.5105(30) 0.5839(9) 1.2902(40) 0.275(19) Uiso 0.15 d PDU 2
C80 C 0.1955(3) 0.55528(5) 1.1889(2) 0.132(6) Uani 1 d . .
H80A H 0.1862(3) 0.53258(5) 1.1827(2) 0.159 Uiso 1 calc R .
Cl4 Cl 0.0334(3) 0.57181(5) 1.2030(2) 0.182(2) Uani 1 d R .
Cl5 Cl 0.2698(3) 0.57048(5) 1.0987(2) 0.155(2) Uani 1 d R .
Cl6 Cl 0.2994(3) 0.56419(5) 1.2832(2) 0.207(3) Uani 1 d R .

loop_
_atom_type_symbol
_atom_type_description
_atom_type_scat_dispersion_real
_atom_type_scat_dispersion_imag
_atom_type_scat_source
C C 0.0181 0.0091 'International Tables Vol C Tables 4.2.6.8 and 6.1.1.4'
H H 0.0000 0.0000 'International Tables Vol C Tables 4.2.6.8 and 6.1.1.4'
N N 0.0311 0.0180 'International Tables Vol C Tables 4.2.6.8 and 6.1.1.4'
O O 0.0492 0.0322 'International Tables Vol C Tables 4.2.6.8 and 6.1.1.4'
S S 0.3331 0.5567 'International Tables Vol C Tables 4.2.6.8 and 6.1.1.4'
Cl Cl 0.3639 0.7018 'International Tables Vol C Tables 4.2.6.8 and 6.1.1.4'

loop_
_geom_angle_atom_site_label_1
_geom_angle_atom_site_label_2
_geom_angle_atom_site_label_3
_geom_angle
_geom_angle_site_symmetry_1
O2 S1 O1 121.2(5) .
O2 S1 C54 107.5(5) .
O1 S1 C54 107.3(5) .
O2 S1 C2 106.0(4) .
O1 S1 C2 108.0(5) .
C54 S1 C2 106.0(4) .
C7 C2 C3 122.3(7) .
C7 C2 S1 120.3(6) .
C3 C2 S1 117.5(7) .
C2 C3 C4 117.1(8) .
C5 C4 C3 122.5(8) .
C4 C5 C6 118.6(7) .
C4 C5 C8 119.5(7) .
C6 C5 C8 121.8(7) .
C7 C6 C5 120.6(8) .
C2 C7 C6 118.8(8) .
C13 C8 C9 119.3(7) .
C13 C8 C5 121.9(7) .
C9 C8 C5 118.8(7) .
C10 C9 C8 121.2(8) .
C9 C10 C11 118.8(8) .
C12 C11 C10 121.9(7) .
C12 C11 S14 120.5(6) .
C10 C11 S14 117.6(6) .
C11 C12 C13 119.1(8) .
C8 C13 C12 119.7(8) .
O4 S14 O3 119.7(4) .
O4 S14 C15 108.9(4) .
O3 S14 C15 107.4(4) .
O4 S14 C11 108.4(4) .
O3 S14 C11 107.7(4) .
C15 S14 C11 103.5(3) .
C20 C15 C16 121.4(7) .
C20 C15 S14 117.4(6) .
C16 C15 S14 121.2(6) .
C15 C16 C17 119.4(7) .
C18 C17 C16 119.3(7) .
C19 C18 C17 120.5(8) .
C19 C18 O21 122.0(8) .
C17 C18 O21 117.3(7) .
C18 C19 C20 120.8(8) .
C15 C20 C19 118.4(8) .
C22 O21 C18 118.7(6) .
O21 C22 C27 122.2(6) .
O21 C22 C23 118.1(7) .
C27 C22 C23 119.7(8) .
C24 C23 C22 119.6(8) .
C23 C24 C25 121.7(8) .
C24 C25 C26 118.4(9) .
C25 C26 C27 120.9(8) .
C25 C26 N28 121.4(8) .
C27 C26 N28 117.7(6) .
C22 C27 C26 119.7(7) .
C29 N28 C41 125.4(6) .
C29 N28 C26 116.9(7) .
C41 N28 C26 117.6(6) .
O29 C29 N28 120.7(7) .
O29 C29 C30 122.5(7) .
N28 C29 C30 116.8(7) .
C31 C30 C43 121.6(7) .
C31 C30 C29 119.1(7) .
C43 C30 C29 119.3(7) .
C30 C31 C32 119.1(8) .
C33 C32 C31 121.1(8) .
C32 C33 C42 120.3(7) .
C32 C33 C34 119.7(8) .
C42 C33 C34 120.0(7) .
O34 C34 N35 120.2(7) .
O34 C34 C33 123.1(8) .
N35 C34 C33 116.7(8) .
C36 N35 C34 124.8(7) .
C36 N35 C44 119.8(7) .
C34 N35 C44 114.7(8) .
O36 C36 N35 121.3(8) .
O36 C36 C37 121.3(10) .
N35 C36 C37 117.5(8) .
C38 C37 C42 118.6(7) .
C38 C37 C36 121.6(8) .
C42 C37 C36 119.7(8) .
C37 C38 C39 120.3(7) .
C40 C39 C38 121.3(8) .
C39 C40 C43 121.4(7) .
C39 C40 C41 120.3(7) .
C43 C40 C41 118.3(7) .
O41 C41 N28 120.4(7) .
O41 C41 C40 122.8(8) .
N28 C41 C40 116.8(6) .
C37 C42 C33 120.8(7) .
C37 C42 C43 121.6(7) .
C33 C42 C43 117.5(7) .
C30 C43 C40 123.0(7) .
C30 C43 C42 120.3(7) .
C40 C43 C42 116.7(7) .
C49 C44 C45 121.6(9) .
C49 C44 N35 120.4(9) .
C45 C44 N35 118.0(9) .
C44 C45 C46 118.0(13) .
C47 C46 C45 119.6(12) .
C48 C47 C46 120.3(11) .
O50 C48 C47 115.7(10) .
O50 C48 C49 124.0(10) .
C47 C48 C49 120.3(10) .
C44 C49 C48 120.0(10) .
C48 O50 C51 119.1(8) .
C52 C51 C56 122.2(12) .
C52 C51 O50 119.3(14) .
C56 C51 O50 118.5(12) .
C51 C52 C53 118.5(12) .
C54 C53 C52 121.3(11) .
C55 C54 C53 119.0(12) .
C55 C54 S1 120.7(10) .
C53 C54 S1 120.3(8) .
C54 C55 C56 119.7(12) .
C51 C56 C55 119.3(10) .
C58 C57 C70 118.3(8) .
C58 C57 C73 120.5(7) .
C70 C57 C73 121.2(8) .
C57 C58 C71 121.3(7) .
C57 C58 C59 122.9(7) .
C71 C58 C59 115.7(8) .
C60 C59 C58 122.4(8) .
C59 C60 C61 122.8(9) .
C62 C61 C60 122.7(10) .
C62 C61 C72 120.4(10) .
C60 C61 C72 116.9(9) .
C61 C62 C63 120.3(12) .
C62 C63 C64 120.0(11) .
C65 C64 C63 121.3(12) .
C64 C65 C72 119.7(11) .
C64 C65 C66 122.3(11) .
C72 C65 C66 118.0(10) .
C67 C66 C65 120.5(9) .
C66 C67 C68 121.3(9) .
C69 C68 C71 119.0(8) .
C69 C68 C67 121.6(9) .
C71 C68 C67 119.4(9) .
C68 C69 C70 120.0(8) .
C57 C70 C69 122.3(9) .
C72 C71 C68 120.6(8) .
C72 C71 C58 120.4(7) .
C68 C71 C58 119.0(8) .
C71 C72 C65 120.1(9) .
C71 C72 C61 121.8(8) .
C65 C72 C61 118.1(9) .
O74 C73 C57 110.2(7) .
C73 O74 C75 111.8(8) .
O74 C75 C76 114.1(8) .
C78 C76 C77 118.9(8) 3_666
C78 C76 C75 120.6(8) 3_666
C77 C76 C75 120.4(9) .
C76 C77 C78 119.6(9) .
C76 C78 C77 121.5(8) 3_666
Cl3 C79 Cl2 114.4(6) .
Cl3 C79 Cl1 111.2(6) .
Cl2 C79 Cl1 113.5(7) .
Cl6 C80 Cl5 108.6 .
Cl6 C80 Cl4 105.5 .
Cl5 C80 Cl4 112.3 .

loop_
_geom_bond_atom_site_label_1
_geom_bond_atom_site_label_2
_geom_bond_distance
_geom_bond_site_symmetry_2
S1 O2 1.441(8) .
S1 O1 1.449(9) .
S1 C54 1.743(12) .
S1 C2 1.782(7) .
C2 C7 1.382(13) .
C2 C3 1.387(12) .
C3 C4 1.392(11) .
C4 C5 1.371(11) .
C5 C6 1.397(10) .
C5 C8 1.478(10) .
C6 C7 1.385(11) .
C8 C13 1.386(11) .
C8 C9 1.393(11) .
C9 C10 1.377(11) .
C10 C11 1.380(12) .
C11 C12 1.371(11) .
C11 S14 1.783(8) .
C12 C13 1.411(10) .
S14 O4 1.432(7) .
S14 O3 1.455(7) .
S14 C15 1.753(8) .
C15 C20 1.369(12) .
C15 C16 1.367(11) .
C16 C17 1.386(11) .
C17 C18 1.369(11) .
C18 C19 1.360(11) .
C18 O21 1.377(9) .
C19 C20 1.379(12) .
O21 C22 1.364(10) .
C22 C27 1.385(11) .
C22 C23 1.395(11) .
C23 C24 1.365(14) .
C24 C25 1.386(13) .
C25 C26 1.386(11) .
C26 C27 1.384(12) .
C26 N28 1.439(10) .
N28 C29 1.376(10) .
N28 C41 1.402(10) .
O29 C29 1.202(9) .
C29 C30 1.504(10) .
C30 C31 1.356(11) .
C30 C43 1.382(10) .
C31 C32 1.406(11) .
C32 C33 1.373(11) .
C33 C42 1.414(11) .
C33 C34 1.469(11) .
O34 C34 1.204(10) .
C34 N35 1.403(11) .
N35 C36 1.374(12) .
N35 C44 1.459(10) .
O36 C36 1.226(10) .
C36 C37 1.476(11) .
C37 C38 1.379(12) .
C37 C42 1.398(10) .
C38 C39 1.393(12) .
C39 C40 1.350(11) .
C40 C43 1.407(10) .
C40 C41 1.499(11) .
O41 C41 1.201(9) .
C42 C43 1.423(10) .
C44 C49 1.351(13) .
C44 C45 1.38(2) .
C45 C46 1.41(2) .
C46 C47 1.38(2) .
C47 C48 1.36(2) .
C48 O50 1.350(12) .
C48 C49 1.378(12) .
O50 C51 1.381(14) .
C51 C52 1.35(2) .
C51 C56 1.36(2) .
C52 C53 1.38(2) .
C53 C54 1.38(2) .
C54 C55 1.367(13) .
C55 C56 1.41(2) .
C57 C58 1.376(12) .
C57 C70 1.379(12) .
C57 C73 1.517(11) .
C58 C71 1.435(11) .
C58 C59 1.460(11) .
C59 C60 1.320(13) .
C60 C61 1.400(13) .
C61 C62 1.373(14) .
C61 C72 1.436(13) .
C62 C63 1.40(2) .
C63 C64 1.40(2) .
C64 C65 1.369(15) .
C65 C72 1.434(13) .
C65 C66 1.446(15) .
C66 C67 1.351(15) .
C67 C68 1.410(12) .
C68 C69 1.393(13) .
C68 C71 1.410(11) .
C69 C70 1.401(13) .
C71 C72 1.382(12) .
C73 O74 1.388(10) .
O74 C75 1.440(11) .
C75 C76 1.500(12) .
C76 C78 1.373(13) 3_666
C76 C77 1.378(12) .
C77 C78 1.395(12) .
C78 C76 1.373(13) 3_666
C79 Cl3 1.706(11) .
C79 Cl2 1.713(10) .
C79 Cl1 1.739(10) .
C80 Cl6 1.71 .
C80 Cl5 1.73 .
C80 Cl4 1.75 .
